data_4315736
loop_
_publ_author_name
'Wan-Jung Chuang'
'I-Jung Lin'
'Hsing-Yin Chen'
'Yu-Lun Chang'
'Sodio C. N. Hsu'

_publ_section_title
;
 Characterization of A New Copper(I)-Nitrito Complex That Evolves Nitric
 Oxide
;
_journal_name_full 'Inorganic Chemistry'
_journal_page_first 5377
_journal_page_last 5384
_journal_paper_doi 10.1021/ic100083b
_journal_volume 49
_journal_year 2010
_chemical_formula_moiety 'C40 H37 B Cu F4 N O2 P2'
_chemical_formula_sum 'C40 H37 B Cu F4 N O2 P2'
_chemical_formula_weight 776.00
_chemical_name_systematic
;
 ?
;
_space_group_IT_number 2
_symmetry_cell_setting triclinic
_symmetry_space_group_name_Hall '-P 1'
_symmetry_space_group_name_H-M 'P -1'
_atom_sites_solution_hydrogens geom
_atom_sites_solution_primary direct
_atom_sites_solution_secondary difmap
_audit_creation_method SHELXL-97
_cell_angle_alpha 92.9650(10)
_cell_angle_beta 97.8830(10)
_cell_angle_gamma 107.9950(10)
_cell_formula_units_Z 2
_cell_length_a 10.7243(2)
_cell_length_b 13.0834(2)
_cell_length_c 14.5137(2)
_cell_measurement_reflns_used 21086
_cell_measurement_temperature 200(2)
_cell_measurement_theta_max 25.028
_cell_measurement_theta_min 2.037
_cell_volume 1908.91(5)
_computing_cell_refinement 'HKL Scalepack (Otwinowski & Minor 1997)'
_computing_data_collection 'Collect (Nonius BV, 1997-2000)'
_computing_data_reduction 'HKL Denzo and Scalepack'
_computing_molecular_graphics 'Ortep-3 for Windows (Farrugia, 1997)'
_computing_publication_material 'WinGX publication routines (Farrugia, 1999)'
_computing_structure_refinement 'SHELXL-97 (Sheldrick, 1997)'
_computing_structure_solution 'SHELXS-86 (Sheldrick, 1986)'
_diffrn_ambient_temperature 200(2)
_diffrn_detector_area_resol_mean 9
_diffrn_measured_fraction_theta_full 0.994
_diffrn_measured_fraction_theta_max 0.994
_diffrn_measurement_device_type KappaCCD
_diffrn_measurement_method 'CCD rotation images, thick slices'
_diffrn_radiation_monochromator graphite
_diffrn_radiation_source 'fine-focus sealed tube'
_diffrn_radiation_type MoK\a
_diffrn_radiation_wavelength 0.71073
_diffrn_reflns_av_R_equivalents 0.0463
_diffrn_reflns_av_sigmaI/netI 0.0361
_diffrn_reflns_limit_h_max 12
_diffrn_reflns_limit_h_min -12
_diffrn_reflns_limit_k_max 15
_diffrn_reflns_limit_k_min -15
_diffrn_reflns_limit_l_max 17
_diffrn_reflns_limit_l_min -17
_diffrn_reflns_number 23106
_diffrn_reflns_theta_full 24.96
_diffrn_reflns_theta_max 24.96
_diffrn_reflns_theta_min 2.07
_exptl_absorpt_coefficient_mu 0.710
_exptl_absorpt_correction_T_max 0.7558
_exptl_absorpt_correction_T_min 0.6877
_exptl_absorpt_correction_type multi-scan
_exptl_absorpt_process_details
;
 ?
;
_exptl_crystal_colour colorless
_exptl_crystal_density_diffrn 1.350
_exptl_crystal_density_method 'not measured'
_exptl_crystal_description prism
_exptl_crystal_F_000 800
_exptl_crystal_size_max 0.54
_exptl_crystal_size_mid 0.36
_exptl_crystal_size_min 0.15
_refine_diff_density_max 0.903
_refine_diff_density_min -0.644
_refine_diff_density_rms 0.181
_refine_ls_extinction_coef 0.0208(17)
_refine_ls_extinction_expression Fc^*^=kFc[1+0.001xFc^2^\l^3^/sin(2\q)]^-1/4^
_refine_ls_extinction_method SHELXL
_refine_ls_goodness_of_fit_ref 1.095
_refine_ls_hydrogen_treatment fixed
_refine_ls_matrix_type full
_refine_ls_number_parameters 462
_refine_ls_number_reflns 6655
_refine_ls_number_restraints 0
_refine_ls_restrained_S_all 1.095
_refine_ls_R_factor_all 0.0575
_refine_ls_R_factor_gt 0.0447
_refine_ls_shift/su_max 0.000
_refine_ls_shift/su_mean 0.000
_refine_ls_structure_factor_coef Fsqd
_refine_ls_weighting_details 'calc w=1/[\s^2^(Fo^2^)+(0.0755P)^2^+1.1453P] where P=(Fo^2^+2Fc^2^)/3'
_refine_ls_weighting_scheme calc
_refine_ls_wR_factor_gt 0.1221
_refine_ls_wR_factor_ref 0.1351
_reflns_number_gt 5776
_reflns_number_total 6655
_reflns_threshold_expression >2sigma(I)
_cod_data_source_file ic100083b_si_002_1.cif
_cod_data_source_block 1
_cod_database_code 4315736

loop_
_symmetry_equiv_pos_as_xyz
'x, y, z'
'-x, -y, -z'

loop_
_atom_site_label
_atom_site_type_symbol
_atom_site_fract_x
_atom_site_fract_y
_atom_site_fract_z
_atom_site_U_iso_or_equiv
_atom_site_adp_type
_atom_site_occupancy
_atom_site_symmetry_multiplicity
_atom_site_calc_flag
_atom_site_refinement_flags
_atom_site_disorder_assembly
_atom_site_disorder_group
Cu1 Cu 0.21383(3) 0.23030(3) 0.21312(2) 0.03860(15) Uani 1 1 d . . .
P1 P 0.08309(7) 0.32860(5) 0.23680(5) 0.03090(19) Uani 1 1 d . . .
P2 P 0.38538(7) 0.21170(5) 0.31047(5) 0.03161(19) Uani 1 1 d . . .
F1 F 0.8884(3) 0.75368(18) 0.24784(15) 0.0777(7) Uani 1 1 d . . .
F2 F 0.9595(3) 0.83253(19) 0.12198(17) 0.0862(8) Uani 1 1 d . . .
F3 F 0.7548(3) 0.8136(3) 0.1516(3) 0.1243(12) Uani 1 1 d . . .
F4 F 0.8071(4) 0.6640(2) 0.1047(2) 0.1139(11) Uani 1 1 d . . .
O1 O 0.0005(3) 0.10938(18) 0.28471(17) 0.0594(6) Uani 1 1 d . . .
O2 O 0.4517(3) 0.3502(2) 0.16591(17) 0.0632(7) Uani 1 1 d . . .
N1 N 0.1813(3) 0.1317(2) 0.09885(19) 0.0515(7) Uani 1 1 d . . .
C1 C 0.1598(3) 0.4737(2) 0.26869(18) 0.0336(6) Uani 1 1 d . . .
C2 C 0.2932(3) 0.5117(2) 0.3084(2) 0.0449(7) Uani 1 1 d . . .
H2 H 0.3417 0.4624 0.3179 0.054 Uiso 1 1 calc R . .
C3 C 0.3559(3) 0.6209(3) 0.3342(2) 0.0544(8) Uani 1 1 d . . .
H3 H 0.4471 0.6463 0.3615 0.065 Uiso 1 1 calc R . .
C4 C 0.2861(4) 0.6929(3) 0.3204(2) 0.0522(8) Uani 1 1 d . . .
H4 H 0.3294 0.7678 0.3381 0.063 Uiso 1 1 calc R . .
C5 C 0.1542(4) 0.6566(2) 0.2811(2) 0.0478(8) Uani 1 1 d . . .
H5 H 0.1065 0.7065 0.2719 0.057 Uiso 1 1 calc R . .
C6 C 0.0905(3) 0.5473(2) 0.2549(2) 0.0395(6) Uani 1 1 d . . .
H6 H -0.0007 0.5226 0.2275 0.047 Uiso 1 1 calc R . .
C7 C -0.0493(3) 0.3213(2) 0.14083(18) 0.0342(6) Uani 1 1 d . . .
C8 C -0.0137(4) 0.3356(3) 0.0527(2) 0.0552(9) Uani 1 1 d . . .
H8 H 0.0755 0.3467 0.0439 0.066 Uiso 1 1 calc R . .
C9 C -0.1101(5) 0.3334(4) -0.0222(2) 0.0710(11) Uani 1 1 d . . .
H9 H -0.0861 0.3440 -0.0825 0.085 Uiso 1 1 calc R . .
C10 C -0.2400(5) 0.3161(3) -0.0107(3) 0.0697(12) Uani 1 1 d . . .
H10 H -0.3048 0.3162 -0.0623 0.084 Uiso 1 1 calc R . .
C11 C -0.2752(4) 0.2987(4) 0.0757(3) 0.0706(11) Uani 1 1 d . . .
H11 H -0.3654 0.2838 0.0837 0.085 Uiso 1 1 calc R . .
C12 C -0.1792(3) 0.3029(3) 0.1519(2) 0.0544(8) Uani 1 1 d . . .
H12 H -0.2037 0.2929 0.2121 0.065 Uiso 1 1 calc R . .
C13 C 0.0001(3) 0.2810(2) 0.33568(18) 0.0339(6) Uani 1 1 d . . .
C14 C -0.0275(3) 0.3482(3) 0.4015(2) 0.0452(7) Uani 1 1 d . . .
H14 H -0.0100 0.4225 0.3928 0.054 Uiso 1 1 calc R . .
C15 C -0.0797(4) 0.3094(3) 0.4794(2) 0.0570(9) Uani 1 1 d . . .
H15 H -0.0975 0.3568 0.5239 0.068 Uiso 1 1 calc R . .
C16 C -0.1059(4) 0.2019(3) 0.4924(2) 0.0567(9) Uani 1 1 d . . .
H16 H -0.1417 0.1752 0.5461 0.068 Uiso 1 1 calc R . .
C17 C -0.0808(3) 0.1327(3) 0.4285(2) 0.0523(8) Uani 1 1 d . . .
H17 H -0.0999 0.0584 0.4376 0.063 Uiso 1 1 calc R . .
C18 C -0.0273(3) 0.1717(2) 0.3506(2) 0.0390(6) Uani 1 1 d . . .
C19 C 0.0034(5) 0.0028(3) 0.3063(3) 0.0739(12) Uani 1 1 d . . .
H19A H 0.0255 -0.0333 0.2530 0.111 Uiso 1 1 calc R . .
H19B H -0.0839 -0.0401 0.3191 0.111 Uiso 1 1 calc R . .
H19C H 0.0706 0.0099 0.3614 0.111 Uiso 1 1 calc R . .
C20 C 0.3661(3) 0.1853(2) 0.43055(19) 0.0326(6) Uani 1 1 d . . .
C21 C 0.2889(3) 0.2340(2) 0.4746(2) 0.0397(6) Uani 1 1 d . . .
H21 H 0.2492 0.2800 0.4419 0.048 Uiso 1 1 calc R . .
C22 C 0.2691(3) 0.2165(3) 0.5656(2) 0.0437(7) Uani 1 1 d . . .
H22 H 0.2157 0.2501 0.5947 0.052 Uiso 1 1 calc R . .
C23 C 0.3268(3) 0.1504(2) 0.6137(2) 0.0429(7) Uani 1 1 d . . .
H23 H 0.3135 0.1383 0.6761 0.052 Uiso 1 1 calc R . .
C24 C 0.4037(4) 0.1021(3) 0.5713(2) 0.0485(8) Uani 1 1 d . . .
H24 H 0.4441 0.0570 0.6048 0.058 Uiso 1 1 calc R . .
C25 C 0.4230(3) 0.1184(2) 0.4797(2) 0.0443(7) Uani 1 1 d . . .
H25 H 0.4754 0.0835 0.4507 0.053 Uiso 1 1 calc R . .
C26 C 0.4467(3) 0.1060(2) 0.26641(19) 0.0337(6) Uani 1 1 d . . .
C27 C 0.3542(3) 0.0074(2) 0.2289(2) 0.0427(7) Uani 1 1 d . . .
H27 H 0.2626 -0.0051 0.2313 0.051 Uiso 1 1 calc R . .
C28 C 0.3940(4) -0.0726(2) 0.1881(2) 0.0514(8) Uani 1 1 d . . .
H28 H 0.3299 -0.1397 0.1627 0.062 Uiso 1 1 calc R . .
C29 C 0.5273(4) -0.0549(3) 0.1841(2) 0.0527(8) Uani 1 1 d . . .
H29 H 0.5548 -0.1092 0.1550 0.063 Uiso 1 1 calc R . .
C30 C 0.6189(3) 0.0410(3) 0.2223(2) 0.0496(8) Uani 1 1 d . . .
H30 H 0.7104 0.0528 0.2202 0.060 Uiso 1 1 calc R . .
C31 C 0.5801(3) 0.1212(2) 0.2640(2) 0.0407(7) Uani 1 1 d . . .
H31 H 0.6452 0.1870 0.2912 0.049 Uiso 1 1 calc R . .
C32 C 0.5267(3) 0.3355(2) 0.3226(2) 0.0373(6) Uani 1 1 d . . .
C33 C 0.6137(3) 0.3759(3) 0.4051(2) 0.0495(8) Uani 1 1 d . . .
H33 H 0.6019 0.3380 0.4590 0.059 Uiso 1 1 calc R . .
C34 C 0.7185(4) 0.4719(3) 0.4099(3) 0.0662(10) Uani 1 1 d . . .
H34 H 0.7784 0.4990 0.4668 0.079 Uiso 1 1 calc R . .
C35 C 0.7348(4) 0.5266(3) 0.3328(3) 0.0680(12) Uani 1 1 d . . .
H35 H 0.8070 0.5915 0.3361 0.082 Uiso 1 1 calc R . .
C36 C 0.6483(4) 0.4895(3) 0.2503(3) 0.0627(10) Uani 1 1 d . . .
H36 H 0.6603 0.5288 0.1972 0.075 Uiso 1 1 calc R . .
C37 C 0.5436(3) 0.3946(2) 0.2449(2) 0.0475(8) Uani 1 1 d . . .
C38 C 0.4464(5) 0.4160(4) 0.0906(3) 0.0926(16) Uani 1 1 d . . .
H38A H 0.3765 0.3749 0.0394 0.139 Uiso 1 1 calc R . .
H38B H 0.5322 0.4374 0.0684 0.139 Uiso 1 1 calc R . .
H38C H 0.4269 0.4806 0.1125 0.139 Uiso 1 1 calc R . .
C39 C 0.1776(3) 0.0656(3) 0.0431(2) 0.0490(8) Uani 1 1 d . . .
C40 C 0.1735(4) -0.0205(3) -0.0251(3) 0.0643(10) Uani 1 1 d . . .
H40A H 0.2643 -0.0199 -0.0289 0.097 Uiso 1 1 calc R . .
H40B H 0.1309 -0.0097 -0.0864 0.097 Uiso 1 1 calc R . .
H40C H 0.1227 -0.0900 -0.0063 0.097 Uiso 1 1 calc R . .
B1 B 0.8505(5) 0.7642(4) 0.1554(3) 0.0660(12) Uani 1 1 d . . .

loop_
_atom_site_aniso_label
_atom_site_aniso_U_11
_atom_site_aniso_U_22
_atom_site_aniso_U_33
_atom_site_aniso_U_23
_atom_site_aniso_U_13
_atom_site_aniso_U_12
Cu1 0.0410(2) 0.0434(2) 0.0373(2) 0.00303(15) 0.00565(16) 0.02231(17)
P1 0.0314(4) 0.0328(4) 0.0308(4) 0.0049(3) 0.0071(3) 0.0124(3)
P2 0.0324(4) 0.0312(4) 0.0344(4) 0.0078(3) 0.0080(3) 0.0128(3)
F1 0.113(2) 0.0696(14) 0.0600(13) 0.0228(11) 0.0262(13) 0.0355(14)
F2 0.117(2) 0.0755(15) 0.0816(16) 0.0218(12) 0.0573(16) 0.0329(14)
F3 0.113(2) 0.165(3) 0.138(3) 0.055(2) 0.042(2) 0.090(2)
F4 0.152(3) 0.0808(18) 0.093(2) -0.0111(15) 0.050(2) 0.0034(18)
O1 0.0733(17) 0.0416(12) 0.0639(15) 0.0035(11) 0.0276(13) 0.0123(11)
O2 0.0648(16) 0.0747(17) 0.0514(14) 0.0322(12) 0.0165(13) 0.0173(13)
N1 0.0601(18) 0.0596(17) 0.0424(15) 0.0020(13) 0.0022(13) 0.0330(14)
C1 0.0388(15) 0.0360(14) 0.0287(13) 0.0055(11) 0.0103(11) 0.0134(12)
C2 0.0395(17) 0.0426(16) 0.0502(18) 0.0044(14) 0.0060(14) 0.0105(14)
C3 0.0442(19) 0.0495(19) 0.059(2) 0.0005(16) 0.0035(16) 0.0026(15)
C4 0.067(2) 0.0352(16) 0.0462(18) 0.0012(13) 0.0096(16) 0.0048(15)
C5 0.071(2) 0.0397(16) 0.0378(16) 0.0070(13) 0.0112(16) 0.0230(16)
C6 0.0463(17) 0.0393(15) 0.0349(15) 0.0035(12) 0.0054(13) 0.0168(13)
C7 0.0413(16) 0.0320(14) 0.0305(14) 0.0007(11) 0.0049(12) 0.0141(12)
C8 0.059(2) 0.073(2) 0.0330(16) 0.0026(15) 0.0073(15) 0.0222(18)
C9 0.096(3) 0.088(3) 0.0303(17) 0.0041(17) -0.0007(19) 0.037(3)
C10 0.087(3) 0.077(3) 0.048(2) -0.0158(18) -0.026(2) 0.050(2)
C11 0.051(2) 0.101(3) 0.062(2) -0.006(2) -0.0085(18) 0.038(2)
C12 0.0437(19) 0.079(2) 0.0424(18) 0.0059(16) 0.0050(15) 0.0240(17)
C13 0.0302(14) 0.0392(15) 0.0315(14) 0.0061(11) 0.0051(11) 0.0098(12)
C14 0.0559(19) 0.0430(16) 0.0417(16) 0.0083(13) 0.0160(15) 0.0187(14)
C15 0.075(2) 0.058(2) 0.0440(18) 0.0073(15) 0.0280(17) 0.0232(18)
C16 0.062(2) 0.065(2) 0.0450(18) 0.0157(16) 0.0252(17) 0.0142(18)
C17 0.055(2) 0.0435(17) 0.056(2) 0.0150(15) 0.0155(16) 0.0076(15)
C18 0.0366(16) 0.0384(15) 0.0398(16) 0.0026(12) 0.0059(13) 0.0093(12)
C19 0.082(3) 0.0400(19) 0.103(3) 0.0070(19) 0.042(3) 0.0129(18)
C20 0.0289(14) 0.0319(13) 0.0369(14) 0.0064(11) 0.0076(11) 0.0084(11)
C21 0.0422(16) 0.0417(16) 0.0396(15) 0.0038(12) 0.0050(13) 0.0206(13)
C22 0.0427(17) 0.0505(17) 0.0410(16) -0.0015(13) 0.0112(13) 0.0184(14)
C23 0.0475(18) 0.0417(16) 0.0379(15) 0.0092(13) 0.0137(13) 0.0081(14)
C24 0.066(2) 0.0473(17) 0.0436(17) 0.0189(14) 0.0174(16) 0.0288(16)
C25 0.0559(19) 0.0451(16) 0.0440(17) 0.0123(13) 0.0172(15) 0.0283(15)
C26 0.0391(15) 0.0337(14) 0.0321(14) 0.0072(11) 0.0081(12) 0.0155(12)
C27 0.0419(17) 0.0381(15) 0.0479(17) 0.0057(13) 0.0031(14) 0.0140(13)
C28 0.069(2) 0.0347(16) 0.0488(18) 0.0005(13) -0.0044(16) 0.0201(15)
C29 0.079(3) 0.0514(19) 0.0409(17) 0.0038(14) 0.0111(17) 0.0390(18)
C30 0.0527(19) 0.059(2) 0.0491(18) 0.0081(15) 0.0181(15) 0.0297(17)
C31 0.0426(17) 0.0392(15) 0.0445(16) 0.0062(13) 0.0142(13) 0.0156(13)
C32 0.0375(15) 0.0304(14) 0.0499(17) 0.0093(12) 0.0146(13) 0.0150(12)
C33 0.0471(18) 0.0400(16) 0.057(2) 0.0019(14) 0.0077(16) 0.0090(14)
C34 0.052(2) 0.049(2) 0.087(3) -0.0091(19) 0.010(2) 0.0023(17)
C35 0.057(2) 0.0317(17) 0.115(4) 0.000(2) 0.038(2) 0.0039(16)
C36 0.066(2) 0.0427(18) 0.092(3) 0.0264(19) 0.042(2) 0.0196(17)
C37 0.0494(19) 0.0431(17) 0.061(2) 0.0186(15) 0.0245(16) 0.0216(15)
C38 0.098(3) 0.122(4) 0.077(3) 0.065(3) 0.032(3) 0.046(3)
C39 0.057(2) 0.0561(19) 0.0411(17) 0.0055(15) 0.0099(15) 0.0277(16)
C40 0.085(3) 0.066(2) 0.051(2) -0.0065(17) 0.0139(19) 0.037(2)
B1 0.089(3) 0.059(3) 0.057(3) 0.008(2) 0.027(2) 0.026(2)

loop_
_atom_type_symbol
_atom_type_description
_atom_type_scat_dispersion_real
_atom_type_scat_dispersion_imag
_atom_type_scat_source
C C 0.0033 0.0016 'International Tables Vol C Tables 4.2.6.8 and 6.1.1.4'
H H 0.0000 0.0000 'International Tables Vol C Tables 4.2.6.8 and 6.1.1.4'
Cu Cu 0.3201 1.2651 'International Tables Vol C Tables 4.2.6.8 and 6.1.1.4'
O O 0.0106 0.0060 'International Tables Vol C Tables 4.2.6.8 and 6.1.1.4'
P P 0.1023 0.0942 'International Tables Vol C Tables 4.2.6.8 and 6.1.1.4'
F F 0.0171 0.0103 'International Tables Vol C Tables 4.2.6.8 and 6.1.1.4'
N N 0.0061 0.0033 'International Tables Vol C Tables 4.2.6.8 and 6.1.1.4'
B B 0.0013 0.0007 'International Tables Vol C Tables 4.2.6.8 and 6.1.1.4'

loop_
_geom_angle_atom_site_label_1
_geom_angle_atom_site_label_2
_geom_angle_atom_site_label_3
_geom_angle
_geom_angle_site_symmetry_1
_geom_angle_site_symmetry_3
_geom_angle_publ_flag
N1 Cu1 P1 122.16(8) . . ?
N1 Cu1 P2 108.53(8) . . ?
P1 Cu1 P2 129.12(3) . . ?
C7 P1 C1 103.04(12) . . ?
C7 P1 C13 105.73(13) . . ?
C1 P1 C13 103.89(12) . . ?
C7 P1 Cu1 116.43(9) . . ?
C1 P1 Cu1 118.38(9) . . ?
C13 P1 Cu1 108.04(9) . . ?
C20 P2 C32 103.94(13) . . ?
C20 P2 C26 104.85(12) . . ?
C32 P2 C26 104.83(13) . . ?
C20 P2 Cu1 119.19(9) . . ?
C32 P2 Cu1 109.73(9) . . ?
C26 P2 Cu1 113.03(9) . . ?
C18 O1 C19 118.0(3) . . ?
C37 O2 C38 117.9(3) . . ?
C39 N1 Cu1 166.7(3) . . ?
C2 C1 C6 118.9(3) . . ?
C2 C1 P1 118.2(2) . . ?
C6 C1 P1 122.9(2) . . ?
C3 C2 C1 120.5(3) . . ?
C3 C2 H2 119.8 . . ?
C1 C2 H2 119.8 . . ?
C4 C3 C2 120.1(3) . . ?
C4 C3 H3 120.0 . . ?
C2 C3 H3 120.0 . . ?
C5 C4 C3 120.2(3) . . ?
C5 C4 H4 119.9 . . ?
C3 C4 H4 119.9 . . ?
C4 C5 C6 120.2(3) . . ?
C4 C5 H5 119.9 . . ?
C6 C5 H5 119.9 . . ?
C5 C6 C1 120.2(3) . . ?
C5 C6 H6 119.9 . . ?
C1 C6 H6 119.9 . . ?
C12 C7 C8 119.7(3) . . ?
C12 C7 P1 123.4(2) . . ?
C8 C7 P1 116.9(2) . . ?
C9 C8 C7 119.1(4) . . ?
C9 C8 H8 120.4 . . ?
C7 C8 H8 120.4 . . ?
C10 C9 C8 121.0(3) . . ?
C10 C9 H9 119.5 . . ?
C8 C9 H9 119.5 . . ?
C11 C10 C9 119.5(3) . . ?
C11 C10 H10 120.2 . . ?
C9 C10 H10 120.2 . . ?
C10 C11 C12 120.1(4) . . ?
C10 C11 H11 120.0 . . ?
C12 C11 H11 120.0 . . ?
C7 C12 C11 120.5(3) . . ?
C7 C12 H12 119.8 . . ?
C11 C12 H12 119.8 . . ?
C14 C13 C18 117.8(3) . . ?
C14 C13 P1 123.8(2) . . ?
C18 C13 P1 118.1(2) . . ?
C15 C14 C13 121.4(3) . . ?
C15 C14 H14 119.3 . . ?
C13 C14 H14 119.3 . . ?
C16 C15 C14 119.7(3) . . ?
C16 C15 H15 120.1 . . ?
C14 C15 H15 120.1 . . ?
C17 C16 C15 120.5(3) . . ?
C17 C16 H16 119.7 . . ?
C15 C16 H16 119.7 . . ?
C16 C17 C18 119.8(3) . . ?
C16 C17 H17 120.1 . . ?
C18 C17 H17 120.1 . . ?
O1 C18 C17 123.6(3) . . ?
O1 C18 C13 115.7(2) . . ?
C17 C18 C13 120.7(3) . . ?
O1 C19 H19A 109.5 . . ?
O1 C19 H19B 109.5 . . ?
H19A C19 H19B 109.5 . . ?
O1 C19 H19C 109.5 . . ?
H19A C19 H19C 109.5 . . ?
H19B C19 H19C 109.5 . . ?
C25 C20 C21 118.5(3) . . ?
C25 C20 P2 123.5(2) . . ?
C21 C20 P2 118.0(2) . . ?
C22 C21 C20 121.0(3) . . ?
C22 C21 H21 119.5 . . ?
C20 C21 H21 119.5 . . ?
C23 C22 C21 119.9(3) . . ?
C23 C22 H22 120.0 . . ?
C21 C22 H22 120.0 . . ?
C24 C23 C22 119.8(3) . . ?
C24 C23 H23 120.1 . . ?
C22 C23 H23 120.1 . . ?
C23 C24 C25 120.7(3) . . ?
C23 C24 H24 119.7 . . ?
C25 C24 H24 119.7 . . ?
C20 C25 C24 120.2(3) . . ?
C20 C25 H25 119.9 . . ?
C24 C25 H25 119.9 . . ?
C31 C26 C27 118.5(3) . . ?
C31 C26 P2 123.3(2) . . ?
C27 C26 P2 118.1(2) . . ?
C28 C27 C26 120.7(3) . . ?
C28 C27 H27 119.6 . . ?
C26 C27 H27 119.6 . . ?
C27 C28 C29 120.0(3) . . ?
C27 C28 H28 120.0 . . ?
C29 C28 H28 120.0 . . ?
C30 C29 C28 119.6(3) . . ?
C30 C29 H29 120.2 . . ?
C28 C29 H29 120.2 . . ?
C29 C30 C31 120.8(3) . . ?
C29 C30 H30 119.6 . . ?
C31 C30 H30 119.6 . . ?
C30 C31 C26 120.4(3) . . ?
C30 C31 H31 119.8 . . ?
C26 C31 H31 119.8 . . ?
C33 C32 C37 118.6(3) . . ?
C33 C32 P2 123.5(2) . . ?
C37 C32 P2 117.8(2) . . ?
C32 C33 C34 120.5(3) . . ?
C32 C33 H33 119.7 . . ?
C34 C33 H33 119.7 . . ?
C35 C34 C33 119.7(4) . . ?
C35 C34 H34 120.1 . . ?
C33 C34 H34 120.1 . . ?
C34 C35 C36 121.0(3) . . ?
C34 C35 H35 119.5 . . ?
C36 C35 H35 119.5 . . ?
C35 C36 C37 119.7(3) . . ?
C35 C36 H36 120.1 . . ?
C37 C36 H36 120.1 . . ?
O2 C37 C36 124.5(3) . . ?
O2 C37 C32 115.2(3) . . ?
C36 C37 C32 120.3(3) . . ?
O2 C38 H38A 109.5 . . ?
O2 C38 H38B 109.5 . . ?
H38A C38 H38B 109.5 . . ?
O2 C38 H38C 109.5 . . ?
H38A C38 H38C 109.5 . . ?
H38B C38 H38C 109.5 . . ?
N1 C39 C40 178.1(4) . . ?
C39 C40 H40A 109.5 . . ?
C39 C40 H40B 109.5 . . ?
H40A C40 H40B 109.5 . . ?
C39 C40 H40C 109.5 . . ?
H40A C40 H40C 109.5 . . ?
H40B C40 H40C 109.5 . . ?
F3 B1 F1 107.3(4) . . ?
F3 B1 F4 113.0(5) . . ?
F1 B1 F4 109.6(4) . . ?
F3 B1 F2 107.9(4) . . ?
F1 B1 F2 108.7(4) . . ?
F4 B1 F2 110.3(3) . . ?

loop_
_geom_bond_atom_site_label_1
_geom_bond_atom_site_label_2
_geom_bond_distance
_geom_bond_site_symmetry_2
_geom_bond_publ_flag
Cu1 N1 1.969(3) . ?
Cu1 P1 2.2223(7) . ?
Cu1 P2 2.2449(8) . ?
P1 C7 1.823(3) . ?
P1 C1 1.826(3) . ?
P1 C13 1.828(3) . ?
P2 C20 1.821(3) . ?
P2 C32 1.825(3) . ?
P2 C26 1.827(3) . ?
F1 B1 1.374(5) . ?
F2 B1 1.398(5) . ?
F3 B1 1.368(6) . ?
F4 B1 1.381(5) . ?
O1 C18 1.347(4) . ?
O1 C19 1.454(4) . ?
O2 C37 1.375(4) . ?
O2 C38 1.431(4) . ?
N1 C39 1.140(4) . ?
C1 C2 1.390(4) . ?
C1 C6 1.393(4) . ?
C2 C3 1.384(4) . ?
C2 H2 0.9500 . ?
C3 C4 1.378(5) . ?
C3 H3 0.9500 . ?
C4 C5 1.374(5) . ?
C4 H4 0.9500 . ?
C5 C6 1.388(4) . ?
C5 H5 0.9500 . ?
C6 H6 0.9500 . ?
C7 C12 1.372(4) . ?
C7 C8 1.390(4) . ?
C8 C9 1.387(5) . ?
C8 H8 0.9500 . ?
C9 C10 1.376(6) . ?
C9 H9 0.9500 . ?
C10 C11 1.368(6) . ?
C10 H10 0.9500 . ?
C11 C12 1.390(5) . ?
C11 H11 0.9500 . ?
C12 H12 0.9500 . ?
C13 C14 1.387(4) . ?
C13 C18 1.403(4) . ?
C14 C15 1.382(4) . ?
C14 H14 0.9500 . ?
C15 C16 1.376(5) . ?
C15 H15 0.9500 . ?
C16 C17 1.373(5) . ?
C16 H16 0.9500 . ?
C17 C18 1.387(4) . ?
C17 H17 0.9500 . ?
C19 H19A 0.9800 . ?
C19 H19B 0.9800 . ?
C19 H19C 0.9800 . ?
C20 C25 1.388(4) . ?
C20 C21 1.389(4) . ?
C21 C22 1.385(4) . ?
C21 H21 0.9500 . ?
C22 C23 1.376(4) . ?
C22 H22 0.9500 . ?
C23 C24 1.371(4) . ?
C23 H23 0.9500 . ?
C24 C25 1.390(4) . ?
C24 H24 0.9500 . ?
C25 H25 0.9500 . ?
C26 C31 1.388(4) . ?
C26 C27 1.391(4) . ?
C27 C28 1.382(4) . ?
C27 H27 0.9500 . ?
C28 C29 1.386(5) . ?
C28 H28 0.9500 . ?
C29 C30 1.365(5) . ?
C29 H29 0.9500 . ?
C30 C31 1.383(4) . ?
C30 H30 0.9500 . ?
C31 H31 0.9500 . ?
C32 C33 1.381(5) . ?
C32 C37 1.401(4) . ?
C33 C34 1.394(5) . ?
C33 H33 0.9500 . ?
C34 C35 1.362(6) . ?
C34 H34 0.9500 . ?
C35 C36 1.374(6) . ?
C35 H35 0.9500 . ?
C36 C37 1.382(5) . ?
C36 H36 0.9500 . ?
C38 H38A 0.9800 . ?
C38 H38B 0.9800 . ?
C38 H38C 0.9800 . ?
C39 C40 1.447(5) . ?
C40 H40A 0.9800 . ?
C40 H40B 0.9800 . ?
C40 H40C 0.9800 . ?
